data_2212070
loop_
_publ_author_name
'Shao-Min Shi'
'Zong-Qiu Hu'

_publ_section_title Diaquabis[(<i>E</i>)-2-(4-oxopentan-2-ylideneamino)benzoato-\k<i>O</i>]dipyridinemanganese(II)
_journal_coeditor_code BV2039
_journal_issue 2
_journal_name_full 'Acta Crystallographica Section E'
_journal_page_first m426
_journal_page_last m428
_journal_paper_doi 10.1107/S1600536806056212
_journal_volume 63
_journal_year 2007
_chemical_formula_iupac '[Mn (C12 H13 N O2)2 (C5 H5 N)2 (H2 O)2]'
_chemical_formula_moiety 'C34 H36 Mn N4 O8'
_chemical_formula_sum 'C34 H36 Mn N4 O8'
_chemical_formula_weight 683.61
_chemical_name_systematic Diaquabis[(E)-2-(4-oxopentan-2-ylideneamino)benzoato-\kO]dipyridinemanganese(II)
_space_group_IT_number 14
_symmetry_cell_setting monoclinic
_symmetry_space_group_name_Hall '-P 2yn'
_symmetry_space_group_name_H-M 'P 1 21/n 1'
_atom_sites_solution_hydrogens geom
_atom_sites_solution_primary direct
_atom_sites_solution_secondary difmap
_audit_creation_method SHELXL-97
_cell_angle_alpha 90.00
_cell_angle_beta 110.1090(10)
_cell_angle_gamma 90.00
_cell_formula_units_Z 2
_cell_length_a 9.9611(7)
_cell_length_b 14.5346(10)
_cell_length_c 12.5321(8)
_cell_measurement_reflns_used 3130
_cell_measurement_temperature 292(2)
_cell_measurement_theta_max 23.98
_cell_measurement_theta_min 2.59
_cell_volume 1703.8(2)
_computing_cell_refinement SMART
_computing_data_collection 'SMART (Bruker, 2001)'
_computing_data_reduction 'SAINT-Plus (Bruker, 2001)'
_computing_molecular_graphics 'PLATON (Spek, 2003)'
_computing_publication_material PLATON
_computing_structure_refinement 'SHELXL97 (Sheldrick, 1997)'
_computing_structure_solution 'SHELXS97 (Sheldrick, 1997)'
_diffrn_ambient_temperature 292(2)
_diffrn_measured_fraction_theta_full 0.991
_diffrn_measured_fraction_theta_max 0.991
_diffrn_measurement_device_type 'Bruker SMART Apex CCD area-detector'
_diffrn_measurement_method '0.3\% wide \w exposures'
_diffrn_radiation_monochromator graphite
_diffrn_radiation_source 'fine focus sealed Siemens Mo tube'
_diffrn_radiation_type 'Mo K\a'
_diffrn_radiation_wavelength 0.71073
_diffrn_reflns_av_R_equivalents 0.0519
_diffrn_reflns_av_sigmaI/netI 0.0477
_diffrn_reflns_limit_h_max 12
_diffrn_reflns_limit_h_min -12
_diffrn_reflns_limit_k_max 18
_diffrn_reflns_limit_k_min -15
_diffrn_reflns_limit_l_max 16
_diffrn_reflns_limit_l_min -9
_diffrn_reflns_number 10543
_diffrn_reflns_theta_full 27.50
_diffrn_reflns_theta_max 27.50
_diffrn_reflns_theta_min 2.23
_diffrn_standards_decay_% 0
_diffrn_standards_number 0
_exptl_absorpt_coefficient_mu 0.443
_exptl_absorpt_correction_T_max 0.9571
_exptl_absorpt_correction_T_min 0.9012
_exptl_absorpt_correction_type multi-scan
_exptl_absorpt_process_details '(SADABS; Sheldrick, 1997)'
_exptl_crystal_colour colorless
_exptl_crystal_density_diffrn 1.333
_exptl_crystal_density_method 'not measured'
_exptl_crystal_description block
_exptl_crystal_F_000 714
_exptl_crystal_size_max 0.24
_exptl_crystal_size_mid 0.20
_exptl_crystal_size_min 0.15
_refine_diff_density_max 0.552
_refine_diff_density_min -0.193
_refine_ls_extinction_method none
_refine_ls_goodness_of_fit_ref 0.972
_refine_ls_hydrogen_treatment mixed
_refine_ls_matrix_type full
_refine_ls_number_parameters 222
_refine_ls_number_reflns 3871
_refine_ls_number_restraints 3
_refine_ls_restrained_S_all 0.972
_refine_ls_R_factor_all 0.0643
_refine_ls_R_factor_gt 0.0452
_refine_ls_shift/su_max 0.001
_refine_ls_shift/su_mean 0.000
_refine_ls_structure_factor_coef Fsqd
_refine_ls_weighting_details 'calc w=1/[\s^2^(Fo^2^)+(0.0611P)^2^] where P=(Fo^2^+2Fc^2^)/3'
_refine_ls_weighting_scheme calc
_refine_ls_wR_factor_gt 0.1066
_refine_ls_wR_factor_ref 0.1158
_reflns_number_gt 2776
_reflns_number_total 3871
_reflns_threshold_expression I>2\s(I)
_cod_data_source_file bv2039.cif
_cod_data_source_block I
_cod_depositor_comments
;
The following automatic conversions were performed:
'_symmetry_cell_setting' value 'Monoclinic' changed to 'monoclinic'
according to '/home/saulius/struct/CIF-dictionaries/cif_core.dic'
dictionary named 'cif_core.dic' version 2.4.1 from 2010-06-29.

Automatic conversion script
Id: cif_fix_enum 1527 2010-12-29 10:47:43Z saulius 

The following automatic conversions were performed:

'_symmetry_cell_setting' value 'Monoclinic' changed to 'monoclinic'
according to /home/saulius/struct/CIF-dictionaries/cif_core.dic
dictionary named 'cif_core.dic' version 2.4.1 from 2010-06-29.

Automatic conversion script
Id: cif_fix_values 1715 2011-07-08 13:25:40Z adriana 
;
_cod_original_sg_symbol_Hall -P2yn
_cod_original_sg_symbol_H-M 'P 21/n'
_cod_database_code 2212070
_cod_database_fobs_code 2212070

loop_
_symmetry_equiv_pos_as_xyz
'x, y, z'
'-x+1/2, y+1/2, -z+1/2'
'-x, -y, -z'
'x-1/2, -y-1/2, z-1/2'

loop_
_atom_site_type_symbol
_atom_site_label
_atom_site_fract_x
_atom_site_fract_y
_atom_site_fract_z
_atom_site_U_iso_or_equiv
_atom_site_adp_type
_atom_site_calc_flag
_atom_site_refinement_flags
_atom_site_occupancy
Mn Mn1 0.5000 0.0000 0.0000 0.04248(15) Uani d S 1
N N1 0.26069(17) 0.18638(10) 0.14822(13) 0.0506(4) Uani d . 1
N N2 0.27531(16) 0.04194(12) -0.12028(13) 0.0505(4) Uani d . 1
O O1 0.39905(17) 0.25445(10) 0.01491(12) 0.0647(4) Uani d . 1
O O2 0.38598(19) -0.08348(10) 0.20958(14) 0.0763(5) Uani d . 1
O O3 0.43942(14) 0.04670(9) 0.14000(11) 0.0494(3) Uani d . 1
O O4 0.58958(16) 0.13585(9) -0.01297(13) 0.0594(4) Uani d D 1
H H4A 0.603(3) 0.1317(17) -0.0734(13) 0.089 Uiso d D 1
H H4B 0.541(2) 0.1797(13) -0.0070(18) 0.089 Uiso d D 1
C C1 0.32937(18) 0.05552(12) 0.27923(15) 0.0422(4) Uani d . 1
C C2 0.3325(2) 0.01531(14) 0.38137(17) 0.0518(5) Uani d . 1
H H2 0.3745 -0.0422 0.4014 0.062 Uiso calc R 1
C C3 0.2748(2) 0.05919(16) 0.45282(18) 0.0644(6) Uani d . 1
H H3 0.2769 0.0312 0.5201 0.077 Uiso calc R 1
C C4 0.2142(2) 0.14427(17) 0.4244(2) 0.0672(6) Uani d . 1
H H4 0.1744 0.1738 0.4723 0.081 Uiso calc R 1
C C5 0.2117(2) 0.18634(15) 0.32581(18) 0.0604(6) Uani d . 1
H H5 0.1730 0.2450 0.3087 0.072 Uiso calc R 1
C C6 0.26612(19) 0.14257(13) 0.25153(16) 0.0463(4) Uani d . 1
C C7 0.0037(3) 0.22528(19) 0.0918(2) 0.0826(7) Uani d . 1
H H7A -0.0017 0.1688 0.1298 0.124 Uiso calc R 1
H H7B -0.0715 0.2269 0.0192 0.124 Uiso calc R 1
H H7C -0.0066 0.2763 0.1370 0.124 Uiso calc R 1
C C8 0.1466(2) 0.23123(14) 0.07534(18) 0.0569(5) Uani d . 1
C C9 0.1574(3) 0.27846(15) -0.01606(18) 0.0648(6) Uani d . 1
H H9 0.0746 0.3060 -0.0644 0.078 Uiso calc R 1
C C10 0.2825(3) 0.28914(14) -0.04355(18) 0.0632(6) Uani d . 1
C C11 0.2761(4) 0.34477(19) -0.1470(2) 0.0949(9) Uani d . 1
H H11A 0.3433 0.3946 -0.1245 0.142 Uiso calc R 1
H H11B 0.1815 0.3690 -0.1820 0.142 Uiso calc R 1
H H11C 0.2996 0.3061 -0.2001 0.142 Uiso calc R 1
C C12 0.3896(2) 0.00206(12) 0.20425(16) 0.0451(4) Uani d . 1
C C13 0.1608(2) 0.02210(17) -0.0933(2) 0.0685(6) Uani d . 1
H H13 0.1735 -0.0116 -0.0275 0.082 Uiso calc R 1
C C14 0.0247(2) 0.0488(2) -0.1576(2) 0.0789(7) Uani d . 1
H H14 -0.0526 0.0323 -0.1362 0.095 Uiso calc R 1
C C15 0.0046(3) 0.09978(19) -0.2532(2) 0.0790(7) Uani d . 1
H H15 -0.0860 0.1200 -0.2974 0.095 Uiso calc R 1
C C16 0.1205(3) 0.1201(2) -0.2821(2) 0.0797(7) Uani d . 1
H H16 0.1104 0.1542 -0.3472 0.096 Uiso calc R 1
C C17 0.2524(2) 0.09011(16) -0.21433(18) 0.0637(6) Uani d . 1
H H17 0.3306 0.1044 -0.2357 0.076 Uiso calc R 1

loop_
_atom_site_aniso_label
_atom_site_aniso_U_11
_atom_site_aniso_U_22
_atom_site_aniso_U_33
_atom_site_aniso_U_12
_atom_site_aniso_U_13
_atom_site_aniso_U_23
Mn1 0.0445(2) 0.0353(2) 0.0496(3) 0.00001(16) 0.01868(18) 0.00406(16)
N1 0.0591(10) 0.0376(9) 0.0486(9) 0.0105(7) 0.0101(7) 0.0028(7)
N2 0.0480(9) 0.0511(10) 0.0506(10) -0.0011(8) 0.0147(7) 0.0008(8)
O1 0.0794(11) 0.0504(9) 0.0631(9) 0.0105(8) 0.0228(8) 0.0006(7)
O2 0.1223(14) 0.0388(8) 0.0941(12) 0.0098(8) 0.0706(11) 0.0069(8)
O3 0.0576(8) 0.0401(7) 0.0557(8) 0.0018(6) 0.0258(6) 0.0026(6)
O4 0.0714(10) 0.0403(8) 0.0745(10) -0.0042(7) 0.0353(8) 0.0010(7)
C1 0.0375(9) 0.0406(10) 0.0455(10) -0.0013(8) 0.0105(8) -0.0014(8)
C2 0.0561(12) 0.0480(12) 0.0505(12) 0.0000(9) 0.0172(10) 0.0019(9)
C3 0.0772(15) 0.0688(16) 0.0533(13) -0.0052(12) 0.0303(11) -0.0009(11)
C4 0.0766(16) 0.0645(15) 0.0707(15) 0.0023(12) 0.0383(12) -0.0147(12)
C5 0.0677(14) 0.0507(12) 0.0631(13) 0.0075(10) 0.0229(11) -0.0090(10)
C6 0.0441(10) 0.0396(10) 0.0520(11) 0.0009(8) 0.0126(8) -0.0045(8)
C7 0.0586(14) 0.0799(18) 0.0963(18) 0.0128(13) 0.0100(12) 0.0080(15)
C8 0.0578(12) 0.0402(11) 0.0619(13) 0.0074(9) 0.0065(10) -0.0034(9)
C9 0.0709(15) 0.0469(12) 0.0607(13) 0.0159(11) 0.0022(11) 0.0061(10)
C10 0.0891(17) 0.0359(11) 0.0572(13) 0.0109(11) 0.0155(12) -0.0028(9)
C11 0.135(3) 0.0716(18) 0.0770(17) 0.0162(17) 0.0350(17) 0.0210(14)
C12 0.0471(10) 0.0394(10) 0.0490(11) 0.0046(8) 0.0168(9) 0.0031(8)
C13 0.0554(13) 0.0802(17) 0.0648(14) -0.0129(12) 0.0140(11) 0.0087(12)
C14 0.0445(13) 0.100(2) 0.0852(18) -0.0119(13) 0.0135(12) 0.0043(16)
C15 0.0534(14) 0.0840(18) 0.0804(17) 0.0071(12) -0.0017(12) 0.0008(14)
C16 0.0755(17) 0.093(2) 0.0610(14) 0.0142(15) 0.0113(12) 0.0200(13)
C17 0.0609(13) 0.0716(15) 0.0600(13) 0.0086(11) 0.0228(11) 0.0103(11)

loop_
_atom_type_symbol
_atom_type_description
_atom_type_scat_dispersion_real
_atom_type_scat_dispersion_imag
_atom_type_scat_source
C C 0.0033 0.0016 'International Tables Vol C Tables 4.2.6.8 and 6.1.1.4'
H H 0.0000 0.0000 'International Tables Vol C Tables 4.2.6.8 and 6.1.1.4'
N N 0.0061 0.0033 'International Tables Vol C Tables 4.2.6.8 and 6.1.1.4'
O O 0.0106 0.0060 'International Tables Vol C Tables 4.2.6.8 and 6.1.1.4'
Mn Mn 0.3368 0.7283 'International Tables Vol C Tables 4.2.6.8 and 6.1.1.4'

loop_
_geom_angle_atom_site_label_1
_geom_angle_atom_site_label_2
_geom_angle_atom_site_label_3
_geom_angle_site_symmetry_1
_geom_angle_site_symmetry_3
_geom_angle
_geom_angle_publ_flag
O3 Mn1 O3 3_655 . 180 yes
O3 Mn1 O4 3_655 . 89.33(5) yes
O3 Mn1 O4 . . 90.67(5) yes
O3 Mn1 O4 3_655 3_655 90.67(5) yes
O3 Mn1 O4 . 3_655 89.33(5) yes
O4 Mn1 O4 . 3_655 180 yes
O3 Mn1 N2 3_655 3_655 88.19(5) yes
O3 Mn1 N2 . 3_655 91.81(5) yes
O4 Mn1 N2 . 3_655 87.61(6) yes
O4 Mn1 N2 3_655 3_655 92.39(6) yes
O3 Mn1 N2 3_655 . 91.81(5) yes
O3 Mn1 N2 . . 88.19(5) yes
O4 Mn1 N2 . . 92.39(6) yes
O4 Mn1 N2 3_655 . 87.61(6) yes
N2 Mn1 N2 3_655 . 180 yes
C8 N1 C6 . . 125.98(18) ?
C17 N2 C13 . . 116.24(18) ?
C17 N2 Mn1 . . 123.61(14) ?
C13 N2 Mn1 . . 120.05(15) ?
C12 O3 Mn1 . . 129.83(12) ?
Mn1 O4 H4A . . 101.7(19) ?
Mn1 O4 H4B . . 115.4(19) ?
H4A O4 H4B . . 115.7(16) ?
C2 C1 C6 . . 118.07(18) ?
C2 C1 C12 . . 118.09(17) ?
C6 C1 C12 . . 123.81(17) ?
C3 C2 C1 . . 121.3(2) ?
C3 C2 H2 . . 119.4 ?
C1 C2 H2 . . 119.4 ?
C4 C3 C2 . . 119.7(2) ?
C4 C3 H3 . . 120.1 ?
C2 C3 H3 . . 120.2 ?
C3 C4 C5 . . 120.4(2) ?
C3 C4 H4 . . 119.8 ?
C5 C4 H4 . . 119.8 ?
C4 C5 C6 . . 120.8(2) ?
C4 C5 H5 . . 119.6 ?
C6 C5 H5 . . 119.6 ?
C5 C6 C1 . . 119.67(19) ?
C5 C6 N1 . . 120.28(18) ?
C1 C6 N1 . . 120.04(17) ?
C8 C7 H7A . . 109.5 ?
C8 C7 H7B . . 109.5 ?
H7A C7 H7B . . 109.5 ?
C8 C7 H7C . . 109.5 ?
H7A C7 H7C . . 109.5 ?
H7B C7 H7C . . 109.5 ?
N1 C8 C9 . . 121.0(2) ?
N1 C8 C7 . . 119.5(2) ?
C9 C8 C7 . . 119.4(2) ?
C8 C9 C10 . . 126.1(2) ?
C8 C9 H9 . . 117.0 ?
C10 C9 H9 . . 117.0 ?
O1 C10 C9 . . 122.3(2) ?
O1 C10 C11 . . 118.5(2) ?
C9 C10 C11 . . 119.2(2) ?
C10 C11 H11A . . 109.5 ?
C10 C11 H11B . . 109.5 ?
H11A C11 H11B . . 109.5 ?
C10 C11 H11C . . 109.5 ?
H11A C11 H11C . . 109.5 ?
H11B C11 H11C . . 109.5 ?
O2 C12 O3 . . 124.91(18) ?
O2 C12 C1 . . 117.37(17) ?
O3 C12 C1 . . 117.71(17) ?
N2 C13 C14 . . 123.4(2) ?
N2 C13 H13 . . 118.3 ?
C14 C13 H13 . . 118.3 ?
C15 C14 C13 . . 119.1(2) ?
C15 C14 H14 . . 120.5 ?
C13 C14 H14 . . 120.5 ?
C16 C15 C14 . . 118.2(2) ?
C16 C15 H15 . . 120.9 ?
C14 C15 H15 . . 120.9 ?
C15 C16 C17 . . 119.3(2) ?
C15 C16 H16 . . 120.4 ?
C17 C16 H16 . . 120.4 ?
N2 C17 C16 . . 123.9(2) ?
N2 C17 H17 . . 118.1 ?
C16 C17 H17 . . 118.1 ?

loop_
_geom_bond_atom_site_label_1
_geom_bond_atom_site_label_2
_geom_bond_site_symmetry_2
_geom_bond_distance
_geom_bond_publ_flag
Mn1 O3 3_655 2.1520(13) yes
Mn1 O3 . 2.1521(13) yes
Mn1 O4 . 2.1957(14) yes
Mn1 O4 3_655 2.1958(14) yes
Mn1 N2 3_655 2.3093(15) yes
Mn1 N2 . 2.3093(15) yes
N1 C8 . 1.355(2) ?
N1 C6 . 1.427(2) ?
N2 C17 . 1.322(3) ?
N2 C13 . 1.328(3) ?
O1 C10 . 1.247(3) ?
O2 C12 . 1.246(2) ?
O3 C12 . 1.261(2) ?
O4 H4A . 0.82(2) ?
O4 H4B . 0.82(2) ?
C1 C2 . 1.397(3) ?
C1 C6 . 1.403(3) ?
C1 C12 . 1.495(3) ?
C2 C3 . 1.376(3) ?
C2 H2 . 0.9300 ?
C3 C4 . 1.368(3) ?
C3 H3 . 0.9300 ?
C4 C5 . 1.372(3) ?
C4 H4 . 0.9300 ?
C5 C6 . 1.382(3) ?
C5 H5 . 0.9300 ?
C7 C8 . 1.510(3) ?
C7 H7A . 0.9600 ?
C7 H7B . 0.9600 ?
C7 H7C . 0.9600 ?
C8 C9 . 1.371(3) ?
C9 C10 . 1.411(3) ?
C9 H9 . 0.9300 ?
C10 C11 . 1.510(3) ?
C11 H11A . 0.9600 ?
C11 H11B . 0.9600 ?
C11 H11C . 0.9600 ?
C13 C14 . 1.374(3) ?
C13 H13 . 0.9300 ?
C14 C15 . 1.364(3) ?
C14 H14 . 0.9300 ?
C15 C16 . 1.355(3) ?
C15 H15 . 0.9300 ?
C16 C17 . 1.368(3) ?
C16 H16 . 0.9300 ?
C17 H17 . 0.9300 ?

loop_
_geom_hbond_atom_site_label_D
_geom_hbond_atom_site_label_H
_geom_hbond_atom_site_label_A
_geom_hbond_site_symmetry_A
_geom_hbond_distance_DH
_geom_hbond_distance_HA
_geom_hbond_distance_DA
_geom_hbond_angle_DHA
_geom_hbond_publ_flag
O4 H4A O2 3_655 0.82(2) 1.881(12) 2.669(2) 162(3) yes
C16 H16 O1 4_565 0.93 2.58 3.287(3) 132.7 yes
C5 H5 O2 2 0.93 2.55 3.470(3) 168.6 yes
O4 H4B O1 . 0.82(2) 1.879(11) 2.674(2) 164(3) yes

loop_
_geom_torsion_atom_site_label_1
_geom_torsion_atom_site_label_2
_geom_torsion_atom_site_label_3
_geom_torsion_atom_site_label_4
_geom_torsion_site_symmetry_1
_geom_torsion
O3 Mn1 N2 C17 3_655 -47.11(17)
O3 Mn1 N2 C17 . 132.89(17)
O4 Mn1 N2 C17 . 42.30(17)
O4 Mn1 N2 C17 3_655 -137.70(17)
O3 Mn1 N2 C13 3_655 136.69(17)
O3 Mn1 N2 C13 . -43.31(17)
O4 Mn1 N2 C13 . -133.91(17)
O4 Mn1 N2 C13 3_655 46.10(17)
O4 Mn1 O3 C12 . -172.63(16)
O4 Mn1 O3 C12 3_655 7.37(16)
N2 Mn1 O3 C12 3_655 -85.00(16)
N2 Mn1 O3 C12 . 95.00(16)
C6 C1 C2 C3 . 0.4(3)
C12 C1 C2 C3 . -177.82(18)
C1 C2 C3 C4 . -0.7(3)
C2 C3 C4 C5 . -0.6(3)
C3 C4 C5 C6 . 2.1(3)
C4 C5 C6 C1 . -2.4(3)
C4 C5 C6 N1 . 178.88(19)
C2 C1 C6 C5 . 1.1(3)
C12 C1 C6 C5 . 179.22(17)
C2 C1 C6 N1 . 179.87(16)
C12 C1 C6 N1 . -2.0(3)
C8 N1 C6 C5 . -44.8(3)
C8 N1 C6 C1 . 136.45(19)
C6 N1 C8 C9 . 173.67(18)
C6 N1 C8 C7 . -9.3(3)
N1 C8 C9 C10 . -2.2(3)
C7 C8 C9 C10 . -179.2(2)
C8 C9 C10 O1 . 0.6(3)
C8 C9 C10 C11 . -179.1(2)
Mn1 O3 C12 O2 . 11.9(3)
Mn1 O3 C12 C1 . -167.71(11)
C2 C1 C12 O2 . 28.2(3)
C6 C1 C12 O2 . -149.92(19)
C2 C1 C12 O3 . -152.22(18)
C6 C1 C12 O3 . 29.7(3)
C17 N2 C13 C14 . 0.2(4)
Mn1 N2 C13 C14 . 176.6(2)
N2 C13 C14 C15 . -1.3(4)
C13 C14 C15 C16 . 1.5(4)
C14 C15 C16 C17 . -0.8(4)
C13 N2 C17 C16 . 0.7(3)
Mn1 N2 C17 C16 . -175.68(19)
C15 C16 C17 N2 . -0.4(4)
